data_7102529
loop_
_publ_author_name
'Breit, Bernhard'
'Fuchs, Evelyn'

_publ_section_title
;
 Phosphabarrelene-rhodium complexes as highly active catalysts for
 isomerization free hydroformylation of internal alkenes.
;
_journal_issue 6
_journal_name_full 'Chemical communications (Cambridge, England)'
_journal_page_first 694
_journal_page_last 695
_journal_paper_doi 10.1039/b315709a
_journal_year 2004
_chemical_formula_sum 'C29 H21 P'
_chemical_formula_weight 400.43
_chemical_name_common 'Triphenyl-phosphabarrelen (4a)'
_chemical_name_systematic
;
Triphenyl-phosphabarrelen (4a)
;
_space_group_IT_number 61
_symmetry_cell_setting orthorhombic
_symmetry_space_group_name_Hall '-P 2ac 2ab'
_symmetry_space_group_name_H-M 'P b c a'
_atom_sites_solution_hydrogens geom
_atom_sites_solution_primary direct
_atom_sites_solution_secondary difmap
_audit_creation_method SHELXL-97
_cell_angle_alpha 90.0
_cell_angle_beta 90.0
_cell_angle_gamma 90.0
_cell_formula_units_Z 8
_cell_length_a 7.3015(1)
_cell_length_b 18.5002(3)
_cell_length_c 31.4241(5)
_cell_measurement_reflns_used 9294
_cell_measurement_temperature 295(2)
_cell_measurement_theta_max 28
_cell_measurement_theta_min 2
_cell_volume 4244.74(11)
_computing_cell_refinement 'HKL Scalepack (Otwinowski & Minor 1997)'
_computing_data_collection 'Collect (Nonius BV, 1997-2000)'
_computing_data_reduction 'HKL Denzo and Scalepack (Otwinowski & Minor 1997)'
_computing_structure_refinement 'SHELXL-97 (Sheldrick, 1997)'
_computing_structure_solution 'SHELXS-97 (Sheldrick, 1990)'
_diffrn_ambient_temperature 295(2)
_diffrn_measured_fraction_theta_full 0.957
_diffrn_measured_fraction_theta_max 0.957
_diffrn_measurement_device_type NONIUS_KappaCCD
_diffrn_measurement_method '\p-and \w-scans'
_diffrn_radiation_monochromator graphite
_diffrn_radiation_source 'fine-focus sealed tube'
_diffrn_radiation_type MoK\a
_diffrn_radiation_wavelength 0.71073
_diffrn_reflns_av_R_equivalents 0.032
_diffrn_reflns_av_sigmaI/netI 0.049
_diffrn_reflns_limit_h_max 9
_diffrn_reflns_limit_h_min -9
_diffrn_reflns_limit_k_max 24
_diffrn_reflns_limit_k_min -24
_diffrn_reflns_limit_l_max 41
_diffrn_reflns_limit_l_min -41
_diffrn_reflns_number 8686
_diffrn_reflns_theta_full 27.87
_diffrn_reflns_theta_max 27.87
_diffrn_reflns_theta_min 2.20
_exptl_absorpt_coefficient_mu 0.143
_exptl_absorpt_correction_T_max 0.989
_exptl_absorpt_correction_T_min 0.945
_exptl_absorpt_correction_type none
_exptl_crystal_colour colourless
_exptl_crystal_density_diffrn 1.25
_exptl_crystal_density_method 'not measured'
_exptl_crystal_description prism
_exptl_crystal_F_000 1680
_exptl_crystal_size_max 0.40
_exptl_crystal_size_mid 0.12
_exptl_crystal_size_min 0.08
_refine_diff_density_max 0.208
_refine_diff_density_min -0.263
_refine_diff_density_rms 0.037
_refine_ls_extinction_method none
_refine_ls_goodness_of_fit_ref 1.043
_refine_ls_hydrogen_treatment refall
_refine_ls_matrix_type full
_refine_ls_number_parameters 355
_refine_ls_number_reflns 4851
_refine_ls_number_restraints 0
_refine_ls_restrained_S_all 1.043
_refine_ls_R_factor_all 0.082
_refine_ls_R_factor_gt 0.044
_refine_ls_shift/su_max 0.000
_refine_ls_shift/su_mean 0.000
_refine_ls_structure_factor_coef Fsqd
_refine_ls_weighting_details 'calc w=1/[\s^2^(Fo^2^)+(0.0570P)^2^+0.2810P] where P=(Fo^2^+2Fc^2^)/3'
_refine_ls_weighting_scheme calc
_refine_ls_wR_factor_gt 0.103
_refine_ls_wR_factor_ref 0.116
_reflns_number_gt 3171
_reflns_number_total 4851
_reflns_threshold_expression >2sigma(I)
_cod_data_source_file b315709a.txt
_cod_data_source_block ef1
_cod_database_code 7102529

loop_
_symmetry_equiv_pos_as_xyz
'x, y, z'
'-x+1/2, -y, z+1/2'
'x+1/2, -y+1/2, -z'
'-x, y+1/2, -z+1/2'
'-x, -y, -z'
'x-1/2, y, -z-1/2'
'-x-1/2, y-1/2, z'
'x, -y-1/2, z-1/2'

loop_
_atom_site_label
_atom_site_type_symbol
_atom_site_fract_x
_atom_site_fract_y
_atom_site_fract_z
_atom_site_U_iso_or_equiv
_atom_site_adp_type
_atom_site_occupancy
_atom_site_symmetry_multiplicity
_atom_site_calc_flag
P1 P 0.04185(6) 0.23255(2) 0.123970(15) 0.04340(16) Uani 1 1 d
C1 C -0.2086(2) 0.23421(8) 0.13186(5) 0.0403(4) Uani 1 1 d
C2 C -0.2977(2) 0.17552(8) 0.11880(5) 0.0390(4) Uani 1 1 d
C3 C -0.19409(19) 0.11222(8) 0.09893(5) 0.0359(4) Uani 1 1 d
C4 C -0.0458(2) 0.09033(9) 0.13094(5) 0.0386(4) Uani 1 1 d
C5 C 0.0749(2) 0.13919(8) 0.14456(5) 0.0388(4) Uani 1 1 d
C6 C 0.0302(2) 0.20091(9) 0.06871(5) 0.0423(4) Uani 1 1 d
C7 C -0.08514(19) 0.14173(8) 0.06022(5) 0.0390(4) Uani 1 1 d
C8 C -0.0868(2) 0.11176(11) 0.02022(6) 0.0477(4) Uani 1 1 d
C9 C 0.0232(3) 0.14055(13) -0.01171(7) 0.0616(5) Uani 1 1 d
C10 C 0.1331(3) 0.19923(13) -0.00393(7) 0.0664(6) Uani 1 1 d
C11 C 0.1375(2) 0.22943(11) 0.03625(7) 0.0553(5) Uani 1 1 d
C12 C -0.3009(2) 0.29564(8) 0.15324(5) 0.0412(4) Uani 1 1 d
C13 C -0.4734(2) 0.31838(9) 0.14035(7) 0.0479(4) Uani 1 1 d
C14 C -0.5653(3) 0.37311(10) 0.16138(7) 0.0589(5) Uani 1 1 d
C15 C -0.4854(3) 0.40725(11) 0.19544(7) 0.0624(5) Uani 1 1 d
C16 C -0.3144(3) 0.38599(11) 0.20854(7) 0.0679(6) Uani 1 1 d
C17 C -0.2214(3) 0.33113(11) 0.18756(6) 0.0572(5) Uani 1 1 d
C18 C -0.32732(19) 0.05244(8) 0.08614(5) 0.0373(4) Uani 1 1 d
C19 C -0.2999(3) -0.01991(9) 0.09462(6) 0.0512(5) Uani 1 1 d
C20 C -0.4272(3) -0.07104(11) 0.08262(7) 0.0651(6) Uani 1 1 d
C21 C -0.5836(3) -0.05131(11) 0.06198(7) 0.0624(6) Uani 1 1 d
C22 C -0.6134(3) 0.02000(11) 0.05240(7) 0.0592(5) Uani 1 1 d
C23 C -0.4857(2) 0.07106(10) 0.06405(6) 0.0501(5) Uani 1 1 d
C24 C 0.23664(19) 0.12285(8) 0.17126(5) 0.0377(4) Uani 1 1 d
C25 C 0.3145(2) 0.17472(10) 0.19776(5) 0.0448(4) Uani 1 1 d
C26 C 0.4652(2) 0.15859(12) 0.22254(6) 0.0571(5) Uani 1 1 d
C27 C 0.5423(3) 0.09090(12) 0.22108(7) 0.0611(5) Uani 1 1 d
C28 C 0.4694(3) 0.03964(12) 0.19473(7) 0.0582(5) Uani 1 1 d
C29 C 0.3181(2) 0.05525(10) 0.16985(6) 0.0471(4) Uani 1 1 d
H2 H -0.427(2) 0.1716(9) 0.1237(5) 0.050(5) Uiso 1 1 d
H4 H -0.0426(19) 0.0413(9) 0.1408(5) 0.033(4) Uiso 1 1 d
H8 H -0.155(2) 0.0711(9) 0.0148(5) 0.039(4) Uiso 1 1 d
H9 H 0.023(3) 0.1168(10) -0.0381(7) 0.067(6) Uiso 1 1 d
H10 H 0.206(3) 0.2176(10) -0.0270(7) 0.072(6) Uiso 1 1 d
H11 H 0.219(3) 0.2716(10) 0.0430(6) 0.069(6) Uiso 1 1 d
H13 H -0.531(2) 0.2954(11) 0.1179(6) 0.055(5) Uiso 1 1 d
H14 H -0.686(3) 0.3863(10) 0.1529(7) 0.072(6) Uiso 1 1 d
H15 H -0.543(3) 0.4469(12) 0.2106(6) 0.072(6) Uiso 1 1 d
H16 H -0.254(3) 0.4064(12) 0.2327(8) 0.100(8) Uiso 1 1 d
H17 H -0.108(3) 0.3140(11) 0.1964(6) 0.068(6) Uiso 1 1 d
H19 H -0.193(2) -0.0346(9) 0.1087(6) 0.053(5) Uiso 1 1 d
H20 H -0.402(3) -0.1201(12) 0.0885(7) 0.084(7) Uiso 1 1 d
H21 H -0.669(3) -0.0857(11) 0.0534(6) 0.070(6) Uiso 1 1 d
H22 H -0.725(3) 0.0373(10) 0.0383(7) 0.078(6) Uiso 1 1 d
H23 H -0.509(2) 0.1177(10) 0.0581(6) 0.051(5) Uiso 1 1 d
H25 H 0.269(2) 0.2213(9) 0.1982(5) 0.046(5) Uiso 1 1 d
H26 H 0.518(3) 0.1953(12) 0.2414(7) 0.082(6) Uiso 1 1 d
H27 H 0.643(3) 0.0816(10) 0.2383(7) 0.077(6) Uiso 1 1 d
H28 H 0.520(3) -0.0068(11) 0.1919(7) 0.069(6) Uiso 1 1 d
H29 H 0.275(2) 0.0204(9) 0.1500(6) 0.048(5) Uiso 1 1 d

loop_
_atom_site_aniso_label
_atom_site_aniso_U_11
_atom_site_aniso_U_22
_atom_site_aniso_U_33
_atom_site_aniso_U_23
_atom_site_aniso_U_13
_atom_site_aniso_U_12
P1 0.0305(3) 0.0387(3) 0.0610(3) 0.0073(2) -0.00382(18) -0.00531(17)
C1 0.0343(9) 0.0367(9) 0.0500(10) 0.0039(7) -0.0021(7) -0.0022(7)
C2 0.0297(9) 0.0395(9) 0.0476(10) 0.0046(7) 0.0000(7) -0.0023(7)
C3 0.0309(8) 0.0344(8) 0.0424(9) 0.0046(6) -0.0035(7) -0.0018(6)
C4 0.0345(9) 0.0357(9) 0.0455(10) 0.0077(7) -0.0041(7) -0.0023(7)
C5 0.0334(8) 0.0408(9) 0.0421(10) 0.0052(7) -0.0020(7) -0.0025(7)
C6 0.0313(8) 0.0411(9) 0.0544(10) 0.0126(8) 0.0002(7) 0.0018(7)
C7 0.0294(8) 0.0424(9) 0.0452(10) 0.0095(7) -0.0020(7) 0.0055(7)
C8 0.0392(9) 0.0564(12) 0.0474(11) 0.0066(9) -0.0037(8) 0.0048(8)
C9 0.0516(11) 0.0871(16) 0.0461(12) 0.0090(11) 0.0043(9) 0.0101(11)
C10 0.0487(11) 0.0897(16) 0.0608(15) 0.0249(12) 0.0146(10) 0.0014(11)
C11 0.0376(10) 0.0609(12) 0.0675(14) 0.0222(10) 0.0066(9) -0.0028(8)
C12 0.0377(9) 0.0361(9) 0.0498(10) 0.0024(7) 0.0030(7) -0.0086(7)
C13 0.0408(10) 0.0416(10) 0.0612(12) -0.0028(9) 0.0001(9) -0.0032(7)
C14 0.0463(11) 0.0465(11) 0.0839(15) -0.0023(10) 0.0105(10) 0.0025(8)
C15 0.0672(13) 0.0509(12) 0.0693(14) -0.0095(11) 0.0197(11) -0.0036(10)
C16 0.0815(16) 0.0635(14) 0.0588(14) -0.0167(10) 0.0029(11) -0.0130(11)
C17 0.0517(11) 0.0570(12) 0.0629(13) -0.0033(10) -0.0075(10) -0.0042(9)
C18 0.0347(8) 0.0385(9) 0.0385(9) 0.0019(7) -0.0020(7) -0.0017(6)
C19 0.0505(11) 0.0416(10) 0.0614(12) 0.0019(8) -0.0191(9) -0.0003(8)
C20 0.0780(14) 0.0385(11) 0.0789(15) 0.0076(10) -0.0302(11) -0.0115(10)
C21 0.0623(12) 0.0562(13) 0.0687(14) 0.0006(10) -0.0212(10) -0.0214(10)
C22 0.0445(11) 0.0617(13) 0.0714(14) -0.0037(10) -0.0210(10) -0.0032(9)
C23 0.0471(10) 0.0392(10) 0.0641(12) 0.0036(9) -0.0146(9) 0.0010(8)
C24 0.0308(8) 0.0440(9) 0.0382(9) 0.0060(7) -0.0006(6) -0.0047(7)
C25 0.0397(9) 0.0489(11) 0.0458(10) 0.0024(8) -0.0008(8) -0.0057(8)
C26 0.0491(11) 0.0693(13) 0.0530(12) -0.0007(10) -0.0139(9) -0.0117(9)
C27 0.0478(11) 0.0766(15) 0.0589(13) 0.0085(11) -0.0193(10) 0.0004(10)
C28 0.0524(11) 0.0591(13) 0.0632(13) 0.0043(10) -0.0116(9) 0.0114(9)
C29 0.0413(10) 0.0507(11) 0.0492(11) 0.0000(9) -0.0066(8) 0.0004(8)

loop_
_atom_type_symbol
_atom_type_description
_atom_type_scat_dispersion_real
_atom_type_scat_dispersion_imag
_atom_type_scat_source
C C 0.0033 0.0016 'International Tables Vol C Tables 4.2.6.8 and 6.1.1.4'
H H 0.0000 0.0000 'International Tables Vol C Tables 4.2.6.8 and 6.1.1.4'
P P 0.1023 0.0942 'International Tables Vol C Tables 4.2.6.8 and 6.1.1.4'

loop_
_geom_angle_atom_site_label_1
_geom_angle_atom_site_label_2
_geom_angle_atom_site_label_3
_geom_angle
C6 P1 C1 94.95(7)
C6 P1 C5 92.23(7)
C1 P1 C5 95.57(7)
C2 C1 C12 122.88(15)
C2 C1 P1 115.43(12)
C12 C1 P1 121.62(11)
C1 C2 C3 120.64(14)
C1 C2 H2 119.5(10)
C3 C2 H2 119.7(10)
C18 C3 C2 110.34(12)
C18 C3 C4 115.58(12)
C2 C3 C4 106.51(13)
C18 C3 C7 112.01(13)
C2 C3 C7 107.72(12)
C4 C3 C7 104.19(11)
C5 C4 C3 119.90(14)
C5 C4 H4 121.5(9)
C3 C4 H4 118.6(9)
C4 C5 C24 124.81(14)
C4 C5 P1 115.63(12)
C24 C5 P1 119.36(11)
C11 C6 C7 119.57(17)
C11 C6 P1 123.17(14)
C7 C6 P1 117.12(12)
C8 C7 C6 119.54(15)
C8 C7 C3 124.77(15)
C6 C7 C3 115.57(14)
C7 C8 C9 120.01(19)
C7 C8 H8 120.3(10)
C9 C8 H8 119.5(10)
C10 C9 C8 120.8(2)
C10 C9 H9 121.8(12)
C8 C9 H9 117.3(12)
C9 C10 C11 119.77(19)
C9 C10 H10 118.0(12)
C11 C10 H10 122.2(12)
C10 C11 C6 120.29(19)
C10 C11 H11 121.4(12)
C6 C11 H11 118.3(12)
C13 C12 C17 117.52(17)
C13 C12 C1 120.86(15)
C17 C12 C1 121.59(15)
C14 C13 C12 121.52(19)
C14 C13 H13 118.8(12)
C12 C13 H13 119.7(12)
C15 C14 C13 120.2(2)
C15 C14 H14 119.5(12)
C13 C14 H14 120.2(12)
C16 C15 C14 119.3(2)
C16 C15 H15 117.6(12)
C14 C15 H15 123.2(12)
C15 C16 C17 120.8(2)
C15 C16 H16 123.0(14)
C17 C16 H16 116.1(15)
C16 C17 C12 120.6(2)
C16 C17 H17 123.0(13)
C12 C17 H17 116.2(13)
C19 C18 C23 117.19(15)
C19 C18 C3 124.03(13)
C23 C18 C3 118.77(14)
C20 C19 C18 121.01(17)
C20 C19 H19 119.4(10)
C18 C19 H19 119.6(10)
C21 C20 C19 120.74(18)
C21 C20 H20 121.1(13)
C19 C20 H20 118.1(13)
C20 C21 C22 119.67(18)
C20 C21 H21 121.2(12)
C22 C21 H21 119.1(12)
C21 C22 C23 119.65(18)
C21 C22 H22 123.0(12)
C23 C22 H22 117.3(12)
C22 C23 C18 121.70(17)
C22 C23 H23 118.4(11)
C18 C23 H23 119.8(11)
C29 C24 C25 117.77(15)
C29 C24 C5 120.59(14)
C25 C24 C5 121.62(14)
C26 C25 C24 120.93(18)
C26 C25 H25 118.6(11)
C24 C25 H25 120.4(11)
C27 C26 C25 120.30(19)
C27 C26 H26 119.5(13)
C25 C26 H26 120.2(13)
C28 C27 C26 119.56(18)
C28 C27 H27 122.2(12)
C26 C27 H27 118.3(12)
C27 C28 C29 120.56(19)
C27 C28 H28 122.7(12)
C29 C28 H28 116.8(12)
C28 C29 C24 120.87(18)
C28 C29 H29 119.6(10)
C24 C29 H29 119.3(10)

loop_
_geom_bond_atom_site_label_1
_geom_bond_atom_site_label_2
_geom_bond_distance
P1 C6 1.8345(18)
P1 C1 1.8454(16)
P1 C5 1.8601(16)
C1 C2 1.331(2)
C1 C12 1.482(2)
C2 C3 1.527(2)
C2 H2 0.961(18)
C3 C18 1.527(2)
C3 C4 1.533(2)
C3 C7 1.553(2)
C4 C5 1.333(2)
C4 H4 0.959(16)
C5 C24 1.480(2)
C6 C11 1.390(2)
C6 C7 1.407(2)
C7 C8 1.374(2)
C8 C9 1.392(3)
C8 H8 0.916(15)
C9 C10 1.372(3)
C9 H9 0.94(2)
C10 C11 1.381(3)
C10 H10 0.96(2)
C11 H11 1.01(2)
C12 C13 1.388(2)
C12 C17 1.390(2)
C13 C14 1.383(3)
C13 H13 0.925(19)
C14 C15 1.373(3)
C14 H14 0.95(2)
C15 C16 1.372(3)
C15 H15 0.97(2)
C16 C17 1.388(3)
C16 H16 0.96(3)
C17 H17 0.93(2)
C18 C19 1.379(2)
C18 C23 1.392(2)
C19 C20 1.379(2)
C19 H19 0.936(18)
C20 C21 1.363(3)
C20 H20 0.94(2)
C21 C22 1.371(3)
C21 H21 0.93(2)
C22 C23 1.377(3)
C22 H22 0.98(2)
C23 H23 0.898(17)
C24 C29 1.386(2)
C24 C25 1.392(2)
C25 C26 1.381(2)
C25 H25 0.924(16)
C26 C27 1.374(3)
C26 H26 0.98(2)
C27 C28 1.367(3)
C27 H27 0.93(2)
C28 C29 1.384(3)
C28 H28 0.94(2)
C29 H29 0.952(17)

loop_
_geom_torsion_atom_site_label_1
_geom_torsion_atom_site_label_2
_geom_torsion_atom_site_label_3
_geom_torsion_atom_site_label_4
_geom_torsion
C6 P1 C1 C2 47.13(14)
C5 P1 C1 C2 -45.60(14)
C6 P1 C1 C12 -135.70(13)
C5 P1 C1 C12 131.57(13)
C12 C1 C2 C3 -176.95(14)
P1 C1 C2 C3 0.2(2)
C1 C2 C3 C18 -179.16(14)
C1 C2 C3 C4 54.67(19)
C1 C2 C3 C7 -56.62(18)
C18 C3 C4 C5 -178.86(14)
C2 C3 C4 C5 -55.92(19)
C7 C3 C4 C5 57.81(19)
C3 C4 C5 C24 -172.36(14)
C3 C4 C5 P1 2.4(2)
C6 P1 C5 C4 -50.92(14)
C1 P1 C5 C4 44.28(14)
C6 P1 C5 C24 124.19(13)
C1 P1 C5 C24 -140.61(13)
C1 P1 C6 C11 136.35(14)
C5 P1 C6 C11 -127.86(14)
C1 P1 C6 C7 -47.95(13)
C5 P1 C6 C7 47.84(12)
C11 C6 C7 C8 1.6(2)
P1 C6 C7 C8 -174.27(12)
C11 C6 C7 C3 177.94(13)
P1 C6 C7 C3 2.08(17)
C18 C3 C7 C8 -8.7(2)
C2 C3 C7 C8 -130.23(16)
C4 C3 C7 C8 116.91(16)
C18 C3 C7 C6 175.16(12)
C2 C3 C7 C6 53.64(16)
C4 C3 C7 C6 -59.21(16)
C6 C7 C8 C9 -0.8(2)
C3 C7 C8 C9 -176.82(14)
C7 C8 C9 C10 -0.6(3)
C8 C9 C10 C11 1.2(3)
C9 C10 C11 C6 -0.4(3)
C7 C6 C11 C10 -1.0(2)
P1 C6 C11 C10 174.64(14)
C2 C1 C12 C13 -38.4(2)
P1 C1 C12 C13 144.60(14)
C2 C1 C12 C17 139.59(18)
P1 C1 C12 C17 -37.4(2)
C17 C12 C13 C14 -1.5(3)
C1 C12 C13 C14 176.61(16)
C12 C13 C14 C15 1.0(3)
C13 C14 C15 C16 -0.6(3)
C14 C15 C16 C17 0.6(3)
C15 C16 C17 C12 -1.2(3)
C13 C12 C17 C16 1.6(3)
C1 C12 C17 C16 -176.55(17)
C2 C3 C18 C19 -134.25(16)
C4 C3 C18 C19 -13.4(2)
C7 C3 C18 C19 105.76(18)
C2 C3 C18 C23 46.6(2)
C4 C3 C18 C23 167.51(15)
C7 C3 C18 C23 -73.37(18)
C23 C18 C19 C20 -1.7(3)
C3 C18 C19 C20 179.15(18)
C18 C19 C20 C21 0.1(3)
C19 C20 C21 C22 1.1(3)
C20 C21 C22 C23 -0.6(3)
C21 C22 C23 C18 -1.2(3)
C19 C18 C23 C22 2.3(3)
C3 C18 C23 C22 -178.55(18)
C4 C5 C24 C29 27.1(2)
P1 C5 C24 C29 -147.54(13)
C4 C5 C24 C25 -154.37(17)
P1 C5 C24 C25 31.0(2)
C29 C24 C25 C26 -1.5(2)
C5 C24 C25 C26 179.87(16)
C24 C25 C26 C27 0.7(3)
C25 C26 C27 C28 0.4(3)
C26 C27 C28 C29 -0.5(3)
C27 C28 C29 C24 -0.4(3)
C25 C24 C29 C28 1.4(3)
C5 C24 C29 C28 -179.99(16)

loop_
_cod_related_entry_id
_cod_related_entry_database
_cod_related_entry_code
1 ChemSpider 21150675
